data_1541080
loop_
_publ_author_name
'Palkina, K.K.'
'Maksimova, S.I.'
'Chibiskova, N.T.'

_publ_section_title
;
 Structural features of lanthanide hydrogen hypophosphate crystals
;
_journal_name_full 'Zhurnal Neorganicheskoi Khimii'
_journal_page_first 885
_journal_page_last 888
_journal_volume 28
_journal_year 1983
_chemical_formula_sum 'H9 Nd O10 P2'
_chemical_name_systematic 'Nd (H P2 O6) (H2 O)4'
_space_group_IT_number 52
_symmetry_space_group_name_Hall '-P 2n 2b'
_symmetry_space_group_name_H-M 'P b n n'
_cell_angle_alpha 90
_cell_angle_beta 90
_cell_angle_gamma 90
_cell_formula_units_Z 4
_cell_length_a 7.281
_cell_length_b 10.946
_cell_length_c 11.698
_cell_volume 932.305
_citation_journal_id_ASTM ZNOKAQ
_cod_data_source_file Palkina_ZNOKAQ_1983_1726.cif
_cod_data_source_block H9Nd1O10P2
_cod_original_cell_volume 932.3052
_cod_original_sg_symbol_Hall '-P 2a 2bc (z,x,y)'
_cod_original_formula_sum 'H9 Nd1 O10 P2'
_cod_database_code 1541080

loop_
_symmetry_equiv_pos_as_xyz
x,y,z
x,-y+1/2,-z
-x+1/2,y,-z+1/2
-x+1/2,-y+1/2,z+1/2
-x,-y,-z
-x,y-1/2,z
x-1/2,-y,z-1/2
x-1/2,y-1/2,-z-1/2

loop_
_atom_site_label
_atom_site_type_symbol
_atom_site_fract_x
_atom_site_fract_y
_atom_site_fract_z
_atom_site_occupancy
_atom_site_U_iso_or_equiv
H3 H+1 0.1402 0.3424 0.134 1 0.0
O1 O-2 0.9594 0.0865 0.3358 1 0.0
O4 O-2 0.6915 0.4074 0.1099 1 0.0
H1 H+1 0.8725 0.1176 0.0123 1 0.0
P1 P+4 0.4157 0.0306 0.0729 1 0.0
O5 O-2 0.91 0.1276 0.0864 1 0.0
H4 H+1 0.0546 0.1317 0.0727 1 0.0
H5 H+1 0.0674 0.4299 0.2211 1 0.0
Nd1 Nd+3 0.25 0.741 0.25 1 0.0
O3 O-2 0.0636 0.3472 0.2028 1 0.0
O2 O-2 0.2219 0.1335 0.4726 1 0.0
H2 H+1 0.2702 0.25 0 1 0.0
